data_7706042
loop_
_publ_author_name
'Wan, Yu-Mei'
'Zhang, Hai-Xia'
'Zhang, Jian'

_publ_section_title
;
 A Cu(I) based boron imidazolate framework for visible light driven
 CO<sub>2</sub> reduction.
;
_journal_issue 2
_journal_name_full 'Dalton transactions (Cambridge, England : 2003)'
_journal_page_first 490
_journal_page_last 493
_journal_paper_doi 10.1039/d0dt02709j
_journal_volume 50
_journal_year 2021
_chemical_formula_moiety 'C9 H10 B Cu N6'
_chemical_formula_sum 'C9 H10 B Cu N6'
_chemical_formula_weight 276.58
_space_group_crystal_system monoclinic
_space_group_IT_number 14
_space_group_name_Hall '-P 2ybc'
_space_group_name_H-M_alt 'P 1 21/c 1'
_atom_sites_solution_hydrogens geom
_atom_sites_solution_primary dual
_audit_creation_date 2020-06-24
_audit_creation_method
;
Olex2 1.2
(compiled 2018.05.29 svn.r3508 for OlexSys, GUI svn.r5506)
;
_audit_update_record
;
2020-07-14 deposited with the CCDC.	2020-12-04 downloaded from the CCDC.
;
_cell_angle_alpha 90
_cell_angle_beta 94.207(11)
_cell_angle_gamma 90
_cell_formula_units_Z 4
_cell_length_a 8.014(6)
_cell_length_b 14.104(10)
_cell_length_c 10.095(8)
_cell_measurement_reflns_used 3169
_cell_measurement_temperature 293(2)
_cell_measurement_theta_max 27.7120
_cell_measurement_theta_min 2.0228
_cell_volume 1138.0(15)
_computing_molecular_graphics 'Olex2 (Dolomanov et al., 2009)'
_computing_publication_material 'Olex2 (Dolomanov et al., 2009)'
_computing_structure_refinement 'ShelXL (Sheldrick, 2015)'
_computing_structure_solution 'ShelXT (Sheldrick, 2015)'
_diffrn_ambient_temperature 293(2)
_diffrn_measured_fraction_theta_full 0.995
_diffrn_measured_fraction_theta_max 0.995
_diffrn_measurement_device_type 'Bruker P4'
_diffrn_measurement_method '\w scans'
_diffrn_radiation_monochromator graphite
_diffrn_radiation_type MoK\a
_diffrn_radiation_wavelength 0.71073
_diffrn_reflns_av_R_equivalents 0.0502
_diffrn_reflns_av_unetI/netI 0.0479
_diffrn_reflns_Laue_measured_fraction_full 0.995
_diffrn_reflns_Laue_measured_fraction_max 0.995
_diffrn_reflns_limit_h_max 8
_diffrn_reflns_limit_h_min -10
_diffrn_reflns_limit_k_max 17
_diffrn_reflns_limit_k_min -17
_diffrn_reflns_limit_l_max 12
_diffrn_reflns_limit_l_min -12
_diffrn_reflns_number 7934
_diffrn_reflns_point_group_measured_fraction_full 0.995
_diffrn_reflns_point_group_measured_fraction_max 0.995
_diffrn_reflns_theta_full 25.242
_diffrn_reflns_theta_max 26.732
_diffrn_reflns_theta_min 2.486
_exptl_absorpt_coefficient_mu 1.903
_exptl_absorpt_correction_type none
_exptl_crystal_colour 'metallic yellowish yellow'
_exptl_crystal_colour_lustre metallic
_exptl_crystal_colour_modifier yellowish
_exptl_crystal_colour_primary yellow
_exptl_crystal_density_diffrn 1.614
_exptl_crystal_description block
_exptl_crystal_F_000 560
_exptl_crystal_size_max 0.1
_exptl_crystal_size_mid 0.1
_exptl_crystal_size_min 0.1
_refine_diff_density_max 0.457
_refine_diff_density_min -0.598
_refine_diff_density_rms 0.169
_refine_ls_extinction_method none
_refine_ls_goodness_of_fit_ref 1.087
_refine_ls_hydrogen_treatment constr
_refine_ls_matrix_type full
_refine_ls_number_parameters 154
_refine_ls_number_reflns 2401
_refine_ls_number_restraints 0
_refine_ls_restrained_S_all 1.087
_refine_ls_R_factor_all 0.0557
_refine_ls_R_factor_gt 0.0379
_refine_ls_shift/su_max 0.000
_refine_ls_shift/su_mean 0.000
_refine_ls_structure_factor_coef Fsqd
_refine_ls_weighting_details 'w=1/[\s^2^(Fo^2^)+(0.0593P)^2^] where P=(Fo^2^+2Fc^2^)/3'
_refine_ls_weighting_scheme calc
_refine_ls_wR_factor_gt 0.0941
_refine_ls_wR_factor_ref 0.1201
_reflns_Friedel_coverage 0.000
_reflns_number_gt 1870
_reflns_number_total 2401
_reflns_threshold_expression 'I > 2\s(I)'
_cod_data_source_file d0dt02709j2.cif
_cod_data_source_block ar
_cod_depositor_comments 'Adding full bibliography for 7706042.cif.'
_cod_original_cell_volume 1138.1(15)
_cod_database_code 7706042
_shelx_shelxl_version_number 2018/3
_shelx_space_group_comment
;
The symmetry employed for this shelxl refinement is uniquely defined
by the following loop, which should always be used as a source of
symmetry information in preference to the above space-group names.
They are only intended as comments.
;
_shelx_estimated_absorpt_t_max 0.833
_shelx_estimated_absorpt_t_min 0.833
_olex2_refinement_description
;
1. Fixed Uiso
 At 1.2 times of:
  All B(H) groups, All C(H) groups
2.a Ternary CH refined with riding coordinates:
 B00H(H00H)
2.b Aromatic/amide H refined with riding coordinates:
 C008(H008), C009(H009), C00A(H00A), C00B(H00B), C00C(H00C), C00D(H00D),
 C00E(H00E), C00F(H00F), C00G(H00G)
;
_olex2_submission_special_instructions 'No special instructions were received'

loop_
_space_group_symop_operation_xyz
'x, y, z'
'-x, y+1/2, -z+1/2'
'-x, -y, -z'
'x, -y-1/2, z-1/2'

loop_
_atom_site_label
_atom_site_type_symbol
_atom_site_fract_x
_atom_site_fract_y
_atom_site_fract_z
_atom_site_U_iso_or_equiv
_atom_site_adp_type
_atom_site_occupancy
_atom_site_site_symmetry_order
_atom_site_calc_flag
_atom_site_refinement_flags_posn
_atom_site_refinement_flags_adp
_atom_site_refinement_flags_occupancy
_atom_site_disorder_assembly
_atom_site_disorder_group
Cu01 Cu 0.06149(5) 0.40646(3) 0.45001(4) 0.04720(19) Uani 1 1 d . . . . .
N002 N 0.6671(3) 0.43839(18) 0.8128(2) 0.0376(5) Uani 1 1 d . . . . .
N003 N 0.3830(3) 0.35438(18) 0.7782(2) 0.0395(6) Uani 1 1 d . . . . .
N004 N 0.6466(3) 0.26077(17) 0.8440(2) 0.0369(6) Uani 1 1 d . . . . .
N005 N 0.8431(3) 0.15060(18) 0.8842(2) 0.0420(6) Uani 1 1 d . . . . .
N006 N 0.1762(3) 0.3703(2) 0.6206(3) 0.0474(6) Uani 1 1 d . . . . .
N007 N 0.8271(3) 0.53022(18) 0.6945(2) 0.0463(6) Uani 1 1 d . . . . .
C008 C 0.7823(4) 0.2332(2) 0.9200(3) 0.0421(7) Uani 1 1 d . . . . .
H008 H 0.829168 0.268774 0.990828 0.050 Uiso 1 1 calc R . . . .
C009 C 0.7291(4) 0.4550(2) 0.6944(3) 0.0398(7) Uani 1 1 d . . . . .
H009 H 0.705139 0.417168 0.619971 0.048 Uiso 1 1 calc R . . . .
C00A C 0.7309(4) 0.5091(3) 0.8942(3) 0.0540(9) Uani 1 1 d . . . . .
H00A H 0.710797 0.517677 0.983020 0.065 Uiso 1 1 calc R . . . .
C00B C 0.2397(4) 0.3189(2) 0.8253(3) 0.0518(8) Uani 1 1 d . . . . .
H00B H 0.229825 0.292634 0.908810 0.062 Uiso 1 1 calc R . . . .
C00C C 0.1152(4) 0.3291(3) 0.7285(3) 0.0522(9) Uani 1 1 d . . . . .
H00C H 0.004716 0.310595 0.734876 0.063 Uiso 1 1 calc R . . . .
C00D C 0.3363(4) 0.3837(3) 0.6541(3) 0.0514(9) Uani 1 1 d . . . . .
H00D H 0.409766 0.410631 0.597706 0.062 Uiso 1 1 calc R . . . .
C00E C 0.6192(5) 0.1892(3) 0.7534(3) 0.0581(10) Uani 1 1 d . . . . .
H00E H 0.532883 0.186496 0.686678 0.070 Uiso 1 1 calc R . . . .
C00F C 0.7399(5) 0.1231(3) 0.7780(4) 0.0581(10) Uani 1 1 d . . . . .
H00F H 0.750670 0.067475 0.729877 0.070 Uiso 1 1 calc R . . . .
C00G C 0.8285(5) 0.5643(3) 0.8221(4) 0.0599(10) Uani 1 1 d . . . . .
H00G H 0.887682 0.617283 0.854111 0.072 Uiso 1 1 calc R . . . .
B00H B 0.5547(4) 0.3571(2) 0.8584(3) 0.0386(8) Uani 1 1 d . . . . .
H00H H 0.536100 0.366740 0.952372 0.046 Uiso 1 1 calc R . . . .

loop_
_atom_site_aniso_label
_atom_site_aniso_U_11
_atom_site_aniso_U_22
_atom_site_aniso_U_33
_atom_site_aniso_U_23
_atom_site_aniso_U_13
_atom_site_aniso_U_12
Cu01 0.0395(3) 0.0508(3) 0.0499(3) 0.00440(16) -0.00542(19) -0.00438(17)
N002 0.0361(14) 0.0429(13) 0.0333(12) -0.0010(10) -0.0001(10) 0.0030(11)
N003 0.0334(14) 0.0468(15) 0.0382(13) 0.0085(10) 0.0026(10) 0.0046(11)
N004 0.0341(14) 0.0434(14) 0.0323(12) 0.0033(10) -0.0034(10) 0.0020(10)
N005 0.0394(15) 0.0462(15) 0.0396(14) 0.0005(11) -0.0018(11) 0.0065(11)
N006 0.0331(15) 0.0584(17) 0.0497(16) 0.0119(13) -0.0030(11) -0.0008(13)
N007 0.0407(15) 0.0494(16) 0.0481(15) 0.0027(12) -0.0010(12) -0.0051(12)
C008 0.0404(18) 0.0476(18) 0.0367(15) -0.0020(13) -0.0075(13) 0.0069(14)
C009 0.0348(17) 0.0486(18) 0.0359(15) -0.0035(13) 0.0011(12) -0.0010(14)
C00A 0.060(2) 0.061(2) 0.0404(17) -0.0122(15) 0.0017(16) -0.0051(17)
C00B 0.044(2) 0.064(2) 0.0483(18) 0.0149(16) 0.0087(15) -0.0029(17)
C00C 0.0360(18) 0.066(2) 0.055(2) 0.0139(16) 0.0054(15) -0.0081(16)
C00D 0.0373(19) 0.071(2) 0.0454(19) 0.0187(16) 0.0019(15) -0.0022(16)
C00E 0.054(2) 0.060(2) 0.056(2) -0.0131(16) -0.0239(17) 0.0096(17)
C00F 0.063(2) 0.053(2) 0.056(2) -0.0178(16) -0.0161(18) 0.0085(18)
C00G 0.067(3) 0.057(2) 0.055(2) -0.0104(17) -0.0001(18) -0.0186(19)
B00H 0.0381(19) 0.045(2) 0.0324(16) 0.0032(14) 0.0045(13) 0.0051(15)

loop_
_atom_type_symbol
_atom_type_description
_atom_type_scat_dispersion_real
_atom_type_scat_dispersion_imag
_atom_type_scat_source
C C 0.0033 0.0016 'International Tables Vol C Tables 4.2.6.8 and 6.1.1.4'
H H 0.0000 0.0000 'International Tables Vol C Tables 4.2.6.8 and 6.1.1.4'
B B 0.0013 0.0007 'International Tables Vol C Tables 4.2.6.8 and 6.1.1.4'
Cu Cu 0.3201 1.2651 'International Tables Vol C Tables 4.2.6.8 and 6.1.1.4'
N N 0.0061 0.0033 'International Tables Vol C Tables 4.2.6.8 and 6.1.1.4'

loop_
_geom_angle_atom_site_label_1
_geom_angle_atom_site_label_2
_geom_angle_atom_site_label_3
_geom_angle
_geom_angle_site_symmetry_1
_geom_angle_site_symmetry_3
_geom_angle_publ_flag
N005 Cu01 Cu01 99.44(9) 4_465 3_566 ?
N006 Cu01 Cu01 94.44(9) . 3_566 ?
N006 Cu01 N005 122.07(11) . 4_465 ?
N006 Cu01 N007 123.90(12) . 3_666 ?
N007 Cu01 Cu01 91.61(9) 3_666 3_566 ?
N007 Cu01 N005 111.65(11) 3_666 4_465 ?
C009 N002 C00A 105.1(3) . . ?
C009 N002 B00H 130.7(3) . . ?
C00A N002 B00H 124.1(3) . . ?
C00B N003 B00H 124.4(3) . . ?
C00D N003 C00B 104.6(3) . . ?
C00D N003 B00H 131.0(3) . . ?
C008 N004 C00E 104.6(3) . . ?
C008 N004 B00H 124.7(2) . . ?
C00E N004 B00H 130.7(3) . . ?
C008 N005 Cu01 126.6(2) . 4_666 ?
C008 N005 C00F 104.5(3) . . ?
C00F N005 Cu01 127.9(2) . 4_666 ?
C00C N006 Cu01 130.1(2) . . ?
C00D N006 Cu01 125.0(2) . . ?
C00D N006 C00C 104.9(3) . . ?
C009 N007 Cu01 131.5(2) . 3_666 ?
C009 N007 C00G 104.2(3) . . ?
C00G N007 Cu01 124.1(2) . 3_666 ?
N005 C008 N004 113.5(3) . . ?
N007 C009 N002 113.4(3) . . ?
C00G C00A N002 107.5(3) . . ?
C00C C00B N003 107.7(3) . . ?
C00B C00C N006 109.6(3) . . ?
N006 C00D N003 113.2(3) . . ?
C00F C00E N004 107.9(3) . . ?
C00E C00F N005 109.4(3) . . ?
C00A C00G N007 109.7(3) . . ?
N002 B00H N004 109.2(3) . . ?
N003 B00H N002 112.2(2) . . ?
N003 B00H N004 109.8(3) . . ?

loop_
_geom_bond_atom_site_label_1
_geom_bond_atom_site_label_2
_geom_bond_distance
_geom_bond_site_symmetry_2
_geom_bond_publ_flag
Cu01 Cu01 3.0164(18) 3_566 ?
Cu01 N005 1.995(3) 4_465 ?
Cu01 N006 1.959(3) . ?
Cu01 N007 1.979(3) 3_666 ?
N002 C009 1.348(4) . ?
N002 C00A 1.368(4) . ?
N002 B00H 1.549(4) . ?
N003 C00B 1.369(4) . ?
N003 C00D 1.346(4) . ?
N003 B00H 1.545(4) . ?
N004 C008 1.341(4) . ?
N004 C00E 1.369(4) . ?
N004 B00H 1.557(4) . ?
N005 C008 1.323(4) . ?
N005 C00F 1.362(4) . ?
N006 C00C 1.357(4) . ?
N006 C00D 1.316(4) . ?
N007 C009 1.320(4) . ?
N007 C00G 1.374(4) . ?
C00A C00G 1.354(5) . ?
C00B C00C 1.352(4) . ?
C00E C00F 1.354(5) . ?
